data_7156895
loop_
_publ_author_name
'Palai, Bibhuti Bhusana'
'Soren, Ramachandra'
'Sharma, Nagendra K.'

_publ_section_title
;
 BODIPY analogues: synthesis and photophysical studies of difluoro boron
 complexes from 2-aminotropone scaffolds through N,O-chelation.
;
_journal_issue 26
_journal_name_full 'Organic &amp; biomolecular chemistry'
_journal_page_first 6497
_journal_page_last 6505
_journal_paper_doi 10.1039/c9ob00915a
_journal_volume 17
_journal_year 2019
_chemical_formula_moiety 'C16 H11 B F2 N2 O'
_chemical_formula_sum 'C16 H11 B F2 N2 O'
_chemical_formula_weight 296.10
_chemical_name_systematic RCS-48
_space_group_crystal_system monoclinic
_space_group_IT_number 14
_space_group_name_Hall '-P 2ybc'
_space_group_name_H-M_alt 'P 1 21/c 1'
_symmetry_Int_Tables_number 14
_symmetry_space_group_name_Hall '-P 2ybc'
_symmetry_space_group_name_H-M 'P 1 21/c 1'
_atom_sites_solution_primary dual
_audit_creation_date 2018-10-27
_audit_creation_method
;
Olex2 1.2-ac3
(compiled 2017.02.24 svn.r3390 for Rigaku Oxford Diffraction, GUI svn.r5318)
;
_audit_update_record
;
2019-01-05 deposited with the CCDC.    2019-06-04 downloaded from the CCDC.
;
_cell_angle_alpha 90
_cell_angle_beta 96.772(5)
_cell_angle_gamma 90
_cell_formula_units_Z 4
_cell_length_a 7.0792(4)
_cell_length_b 7.4313(4)
_cell_length_c 26.3653(14)
_cell_measurement_reflns_used 5659
_cell_measurement_temperature 298
_cell_measurement_theta_max 29.6430
_cell_measurement_theta_min 3.9990
_cell_volume 1377.34(13)
_computing_cell_refinement 'CrysAlisPro 1.171.39.46b (Rigaku OD, 2018)'
_computing_data_collection 'CrysAlisPro 1.171.39.46b (Rigaku OD, 2018)'
_computing_data_reduction 'CrysAlisPro 1.171.39.46b (Rigaku OD, 2018)'
_computing_molecular_graphics 'Olex2 (Dolomanov et al., 2009)'
_computing_publication_material 'Olex2 (Dolomanov et al., 2009)'
_computing_structure_refinement 'olex2.refine (Bourhis et al., 2015)'
_computing_structure_solution 'ShelXT (Sheldrick, 2015)'
_diffrn_ambient_temperature 298
_diffrn_detector 'CCD plate'
_diffrn_detector_type 'Pilatus 200K'
_diffrn_measured_fraction_theta_full 0.9964
_diffrn_measured_fraction_theta_max 0.8227
_diffrn_measurement_details
;
List of Runs (angles in degrees, time in seconds):

  # Type    Start    End  Width  t~exp~   \w     \q     \k     \f   Frames
#--------------------------------------------------------------------------
  1  \w     24.00  68.00   0.50   36.03    --    3.67  42.00 170.00   88
  2  \w    -68.00  -4.00   0.50   36.03    --   -3.98 -42.00  18.00  128
  3  \w     -4.00  34.00   0.50   36.03    --    3.67 -99.00  60.00   76
  4  \w      1.00  27.00   0.50   36.03    --   -3.98 -99.00-120.00   52
  5  \w    -65.00   6.00   0.50   36.03    --   -3.98 -57.00 -90.00  142
  6  \w    -15.00  56.00   0.50   36.03    --   -3.98  57.00-150.00  142
;
_diffrn_measurement_device 'four-circle diffractometer'
_diffrn_measurement_device_type 'SuperNova, Dual, Cu at home/near, Pilatus 200K'
_diffrn_measurement_method '\w scans'
_diffrn_orient_matrix_type 'CrysAlisPro convention (1999,Acta A55,543-557)'
_diffrn_orient_matrix_UB_11 -0.0663285000
_diffrn_orient_matrix_UB_12 0.0710187000
_diffrn_orient_matrix_UB_13 0.0011177000
_diffrn_orient_matrix_UB_21 -0.0710442000
_diffrn_orient_matrix_UB_22 -0.0524710000
_diffrn_orient_matrix_UB_23 -0.0143411000
_diffrn_orient_matrix_UB_31 -0.0271557000
_diffrn_orient_matrix_UB_32 -0.0362392000
_diffrn_orient_matrix_UB_33 0.0229508000
_diffrn_radiation_monochromator mirror
_diffrn_radiation_probe x-ray
_diffrn_radiation_type 'Mo K\a'
_diffrn_radiation_wavelength 0.71073
_diffrn_reflns_av_R_equivalents 0.0177
_diffrn_reflns_av_unetI/netI 0.0158
_diffrn_reflns_limit_h_max 9
_diffrn_reflns_limit_h_min -9
_diffrn_reflns_limit_k_max 9
_diffrn_reflns_limit_k_min -9
_diffrn_reflns_limit_l_max 33
_diffrn_reflns_limit_l_min -34
_diffrn_reflns_number 13111
_diffrn_reflns_theta_full 26.3657
_diffrn_reflns_theta_max 26.37
_diffrn_reflns_theta_min 3.45
_diffrn_source 'micro-focus sealed X-ray tube'
_diffrn_source_type 'SuperNova (Mo) X-ray Source'
_exptl_absorpt_coefficient_mu 0.108
_exptl_absorpt_correction_T_max 1.00000
_exptl_absorpt_correction_T_min 0.75012
_exptl_absorpt_correction_type multi-scan
_exptl_absorpt_process_details
;
CrysAlisPro 1.171.39.46b (Rigaku Oxford Diffraction, 2018)
Empirical absorption correction using spherical harmonics,
 implemented in SCALE3 ABSPACK scaling algorithm.
;
_exptl_crystal_colour 'metallic reddish brown'
_exptl_crystal_colour_lustre metallic
_exptl_crystal_colour_modifier reddish
_exptl_crystal_colour_primary brown
_exptl_crystal_density_diffrn 1.4277
_exptl_crystal_description needle
_exptl_crystal_F_000 608.3596
_exptl_crystal_size_max 0.001
_exptl_crystal_size_mid 0.0002
_exptl_crystal_size_min 0.0001
_refine_diff_density_max 0.1952
_refine_diff_density_min -0.2249
_refine_diff_density_rms 0.0345
_refine_ls_d_res_high 0.8002
_refine_ls_d_res_low 5.9096
_refine_ls_goodness_of_fit_ref 0.8420
_refine_ls_hydrogen_treatment constr
_refine_ls_matrix_type full
_refine_ls_number_constraints 22
_refine_ls_number_parameters 199
_refine_ls_number_reflns 2802
_refine_ls_number_restraints 0
_refine_ls_restrained_S_all 0.8420
_refine_ls_R_factor_all 0.0443
_refine_ls_R_factor_gt 0.0391
_refine_ls_shift/su_max 0.0017
_refine_ls_shift/su_mean 0.0003
_refine_ls_structure_factor_coef Fsqd
_refine_ls_weighting_details 'w=1/[\s^2^(Fo^2^)+(0.2P)^2^] where P=(Fo^2^+2Fc^2^)/3'
_refine_ls_weighting_scheme calc
_refine_ls_wR_factor_gt 0.1750
_refine_ls_wR_factor_ref 0.1867
_reflns_Friedel_coverage 0.0
_reflns_limit_h_max 8
_reflns_limit_h_min -8
_reflns_limit_k_max 9
_reflns_limit_k_min 0
_reflns_limit_l_max 32
_reflns_limit_l_min 0
_reflns_number_gt 2436
_reflns_number_total 2802
_reflns_threshold_expression I>=2u(I)
_cod_data_source_file c9ob00915a2.cif
_cod_data_source_block 3i
_cod_depositor_comments 'Adding full bibliography for 7156891--7156896.cif.'
_cod_database_code 7156895
_chemical_oxdiff_formula 'C64 H44 B4 F8 N8 O4 '
_diffrn_oxdiff_ac3_digest_frames
;
016c776e7dadc1c278894037c0d999e091000255313
;
_reflns_odcompleteness_completeness 99.64
_reflns_odcompleteness_iscentric 1
_reflns_odcompleteness_theta 26.32
_olex2_refinement_description
;
1. Fixed Uiso
 At 1.2 times of:
  All C(H) groups
2.a Aromatic/amide H refined with riding coordinates:
 C6(H6), C9(H9), C12(H12), C2(H2), C14(H14), C5(H5), C10(H10), C16(H16),
 C15(H15), C3(H3), C4(H4)
;
_olex2_submission_special_instructions 'No special instructions were received'
_oxdiff_exptl_absorpt_empirical_details
;
Empirical correction (ABSPACK) includes:
- Absorption correction using spherical harmonics
- Frame scaling
;
_oxdiff_exptl_absorpt_empirical_full_max 1.346
_oxdiff_exptl_absorpt_empirical_full_min 0.620

loop_
_space_group_symop_id
_space_group_symop_operation_xyz
1 x,y,z
2 -x,y+1/2,-z+1/2
3 -x,-y,-z
4 x,-y-1/2,z-1/2

loop_
_atom_site_label
_atom_site_type_symbol
_atom_site_fract_x
_atom_site_fract_y
_atom_site_fract_z
_atom_site_U_iso_or_equiv
_atom_site_adp_type
_atom_site_occupancy
_atom_site_refinement_flags_posn
F2 F 0.81989(14) 0.33584(18) 0.38804(4) 0.0755(4) Uani 1.000000 .
O1 O 0.70569(14) 0.12758(17) 0.32472(4) 0.0580(3) Uani 1.000000 .
F1 F 0.75489(17) 0.05487(19) 0.41242(5) 0.0947(5) Uani 1.000000 .
N1 N 0.48858(15) 0.23866(14) 0.37592(4) 0.0409(3) Uani 1.000000 .
N2 N 0.33268(17) 0.58412(15) 0.36962(5) 0.0490(3) Uani 1.000000 .
C8 C 0.39954(17) 0.31199(17) 0.41723(4) 0.0386(3) Uani 1.000000 .
C17 C 0.32194(17) 0.48907(17) 0.41326(5) 0.0388(3) Uani 1.000000 .
C7 C 0.39740(18) 0.20811(15) 0.32980(5) 0.0383(3) Uani 1.000000 .
C13 C 0.24104(18) 0.5590(2) 0.45584(5) 0.0469(4) Uani 1.000000 .
C6 C 0.20190(19) 0.22862(18) 0.31522(5) 0.0438(4) Uani 1.000000 .
H6 H 0.13068(19) 0.26566(18) 0.34080(5) 0.0526(4) Uiso 1.000000 R
C1 C 0.53700(19) 0.14061(17) 0.29803(5) 0.0454(4) Uani 1.000000 .
C9 C 0.3974(2) 0.2147(2) 0.46089(5) 0.0484(4) Uani 1.000000 .
H9 H 0.4494(2) 0.0997(2) 0.46303(5) 0.0581(4) Uiso 1.000000 R
C12 C 0.2422(2) 0.4536(2) 0.50053(5) 0.0562(4) Uani 1.000000 .
H12 H 0.1907(2) 0.5001(2) 0.52864(5) 0.0675(5) Uiso 1.000000 R
C2 C 0.5117(2) 0.0986(2) 0.24714(6) 0.0563(4) Uani 1.000000 .
H2 H 0.6202(2) 0.0608(2) 0.23344(6) 0.0675(5) Uiso 1.000000 R
C14 C 0.1649(2) 0.7345(2) 0.45084(8) 0.0635(5) Uani 1.000000 .
H14 H 0.1089(2) 0.7862(2) 0.47752(8) 0.0763(6) Uiso 1.000000 R
C5 C 0.1022(2) 0.2012(2) 0.26817(6) 0.0565(4) Uani 1.000000 .
H5 H -0.0281(2) 0.2210(2) 0.26642(6) 0.0678(5) Uiso 1.000000 R
C10 C 0.3170(2) 0.2869(3) 0.50286(5) 0.0584(4) Uani 1.000000 .
H10 H 0.3156(2) 0.2188(3) 0.53241(5) 0.0701(5) Uiso 1.000000 R
C16 C 0.2610(3) 0.7477(2) 0.36780(7) 0.0630(5) Uani 1.000000 .
H16 H 0.2692(3) 0.8149(2) 0.33838(7) 0.0756(6) Uiso 1.000000 R
C15 C 0.1738(3) 0.8273(2) 0.40689(8) 0.0709(5) Uani 1.000000 .
H15 H 0.1224(3) 0.9423(2) 0.40288(8) 0.0851(6) Uiso 1.000000 R
C3 C 0.3473(3) 0.1045(2) 0.21332(6) 0.0629(5) Uani 1.000000 .
H3 H 0.3616(3) 0.0749(2) 0.17971(6) 0.0754(5) Uiso 1.000000 R
C4 C 0.1665(3) 0.1478(3) 0.22228(6) 0.0678(5) Uani 1.000000 .
H4 H 0.0741(3) 0.1408(3) 0.19419(6) 0.0813(6) Uiso 1.000000 R
B1 B 0.7028(3) 0.1891(3) 0.37832(7) 0.0548(5) Uani 1.000000 .

loop_
_atom_site_aniso_label
_atom_site_aniso_U_11
_atom_site_aniso_U_22
_atom_site_aniso_U_33
_atom_site_aniso_U_12
_atom_site_aniso_U_13
_atom_site_aniso_U_23
F2 0.0478(6) 0.1161(9) 0.0636(6) -0.0094(5) 0.0105(4) -0.0213(5)
O1 0.0439(6) 0.0734(7) 0.0592(7) 0.0142(5) 0.0170(4) -0.0110(5)
F1 0.0823(9) 0.1194(11) 0.0853(8) 0.0529(7) 0.0217(6) 0.0378(7)
N1 0.0402(7) 0.0461(6) 0.0381(6) 0.0064(4) 0.0123(5) 0.0008(4)
N2 0.0529(7) 0.0433(6) 0.0530(7) -0.0019(5) 0.0153(5) 0.0024(4)
C8 0.0344(6) 0.0474(7) 0.0352(6) -0.0023(5) 0.0095(5) -0.0028(4)
C17 0.0326(6) 0.0449(7) 0.0402(6) -0.0042(5) 0.0096(5) -0.0049(5)
C7 0.0423(7) 0.0341(6) 0.0405(6) -0.0003(5) 0.0136(5) -0.0002(4)
C13 0.0322(6) 0.0588(8) 0.0517(8) -0.0068(5) 0.0132(5) -0.0165(6)
C6 0.0405(7) 0.0470(7) 0.0461(7) -0.0002(5) 0.0144(5) -0.0036(5)
C1 0.0466(8) 0.0418(6) 0.0510(7) 0.0035(5) 0.0183(6) -0.0045(5)
C9 0.0470(8) 0.0574(8) 0.0411(7) -0.0006(6) 0.0065(6) 0.0063(5)
C12 0.0428(8) 0.0874(11) 0.0416(7) -0.0138(7) 0.0175(6) -0.0173(7)
C2 0.0597(9) 0.0565(8) 0.0572(8) 0.0000(7) 0.0261(7) -0.0165(6)
C14 0.0440(9) 0.0624(9) 0.0874(12) -0.0025(7) 0.0208(8) -0.0320(8)
C5 0.0431(8) 0.0714(10) 0.0554(9) -0.0019(6) 0.0078(6) -0.0079(7)
C10 0.0523(9) 0.0870(11) 0.0371(7) -0.0086(8) 0.0108(6) 0.0071(6)
C16 0.0672(11) 0.0426(8) 0.0800(11) 0.0004(7) 0.0122(8) 0.0059(7)
C15 0.0651(11) 0.0431(8) 0.1056(14) 0.0043(7) 0.0151(10) -0.0108(8)
C3 0.0705(10) 0.0743(10) 0.0463(8) -0.0076(8) 0.0177(7) -0.0202(7)
C4 0.0626(10) 0.0912(12) 0.0483(8) -0.0061(9) 0.0011(7) -0.0170(8)
B1 0.0440(9) 0.0726(11) 0.0490(8) 0.0160(8) 0.0105(7) 0.0031(7)

loop_
_atom_type_symbol
_atom_type_scat_dispersion_real
_atom_type_scat_dispersion_imag
_atom_type_scat_Cromer_Mann_a1
_atom_type_scat_Cromer_Mann_a2
_atom_type_scat_Cromer_Mann_a3
_atom_type_scat_Cromer_Mann_a4
_atom_type_scat_Cromer_Mann_b1
_atom_type_scat_Cromer_Mann_b2
_atom_type_scat_Cromer_Mann_b3
_atom_type_scat_Cromer_Mann_b4
_atom_type_scat_Cromer_Mann_c
_atom_type_scat_source
_atom_type_scat_dispersion_source
C 0.00347 0.00161 2.31000 1.02000 1.58860 0.86500 20.84390 10.20750 0.56870 51.65120 0.215599998832 'International Tables Volume C Table 6.1.1.4 (pp. 500-502)' 'Henke, Gullikson and Davis, At. Data and Nucl. Data Tables, 1993, 54, 2'
B 0.00141 0.00067 2.05450 1.33260 1.09790 0.70680 23.21850 1.02100 60.34980 0.14030 -0.193200007081 'International Tables Volume C Table 6.1.1.4 (pp. 500-502)' 'Henke, Gullikson and Davis, At. Data and Nucl. Data Tables, 1993, 54, 2'
F 0.01794 0.01033 3.53920 2.64120 1.51700 1.02430 10.28250 4.29440 0.26150 26.14760 0.277599990368 'International Tables Volume C Table 6.1.1.4 (pp. 500-502)' 'Henke, Gullikson and Davis, At. Data and Nucl. Data Tables, 1993, 54, 2'
H 0.00000 0.00000 0.49300 0.32291 0.14019 0.04081 10.51090 26.12570 3.14236 57.79970 0.0030380000826 'International Tables Volume C Table 6.1.1.4 (pp. 500-502)' 'Henke, Gullikson and Davis, At. Data and Nucl. Data Tables, 1993, 54, 2'
O 0.01158 0.00611 3.04850 2.28680 1.54630 0.86700 13.27710 5.70110 0.32390 32.90890 0.250800013542 'International Tables Volume C Table 6.1.1.4 (pp. 500-502)' 'Henke, Gullikson and Davis, At. Data and Nucl. Data Tables, 1993, 54, 2'
N 0.00653 0.00323 12.21260 3.13220 2.01250 1.16630 0.00570 9.89330 28.99750 0.58260 -11.5290002823 'International Tables Volume C Table 6.1.1.4 (pp. 500-502)' 'Henke, Gullikson and Davis, At. Data and Nucl. Data Tables, 1993, 54, 2'

loop_
_geom_angle_atom_site_label_1
_geom_angle_atom_site_label_2
_geom_angle_atom_site_label_3
_geom_angle
B1 O1 C1 111.84(11)
C7 N1 C8 123.56(11)
B1 N1 C8 125.11(10)
B1 N1 C7 111.32(10)
C16 N2 C17 116.81(13)
C17 C8 N1 119.80(11)
C9 C8 N1 119.47(12)
C9 C8 C17 120.66(12)
C8 C17 N2 118.83(11)
C13 C17 N2 123.21(12)
C13 C17 C8 117.94(12)
C6 C7 N1 126.24(11)
C1 C7 N1 107.21(11)
C1 C7 C6 126.48(12)
C12 C13 C17 119.59(13)
C14 C13 C17 116.76(14)
C14 C13 C12 123.65(13)
H6 C6 C7 115.84(7)
C5 C6 C7 128.33(13)
C5 C6 H6 115.84(9)
C7 C1 O1 110.60(12)
C2 C1 O1 120.86(13)
C2 C1 C7 128.52(14)
H9 C9 C8 119.74(8)
C10 C9 C8 120.53(14)
C10 C9 H9 119.74(9)
H12 C12 C13 119.62(8)
C10 C12 C13 120.76(12)
C10 C12 H12 119.62(8)
H2 C2 C1 115.52(9)
C3 C2 C1 128.95(14)
C3 C2 H2 115.52(9)
H14 C14 C13 120.21(10)
C15 C14 C13 119.59(14)
C15 C14 H14 120.21(9)
H5 C5 C6 115.09(9)
C4 C5 C6 129.82(15)
C4 C5 H5 115.09(10)
C12 C10 C9 120.52(13)
H10 C10 C9 119.74(9)
H10 C10 C12 119.74(8)
H16 C16 N2 117.71(10)
C15 C16 N2 124.58(16)
C15 C16 H16 117.71(10)
C16 C15 C14 119.02(15)
H15 C15 C14 120.49(9)
H15 C15 C16 120.49(10)
H3 C3 C2 115.45(9)
C4 C3 C2 129.11(14)
C4 C3 H3 115.45(9)
C3 C4 C5 128.53(15)
H4 C4 C5 115.73(10)
H4 C4 C3 115.73(9)
O1 B1 F2 110.19(14)
F1 B1 F2 110.29(15)
F1 B1 O1 111.63(15)
N1 B1 F2 112.53(13)
N1 B1 O1 99.01(11)
N1 B1 F1 112.75(14)

loop_
_geom_bond_atom_site_label_1
_geom_bond_atom_site_label_2
_geom_bond_distance
F2 B1 1.376(2)
O1 C1 1.3163(17)
O1 B1 1.488(2)
F1 B1 1.364(2)
N1 C8 1.4293(15)
N1 C7 1.3271(17)
N1 B1 1.5547(19)
N2 C17 1.3598(17)
N2 C16 1.316(2)
C8 C17 1.4251(18)
C8 C9 1.3607(18)
C17 C13 1.4176(18)
C7 C6 1.4004(18)
C7 C1 1.4579(17)
C13 C12 1.414(2)
C13 C14 1.412(2)
C6 H6 0.9300
C6 C5 1.368(2)
C1 C2 1.369(2)
C9 H9 0.9300
C9 C10 1.409(2)
C12 H12 0.9300
C12 C10 1.346(3)
C2 H2 0.9300
C2 C3 1.381(3)
C14 H14 0.9300
C14 C15 1.356(3)
C5 H5 0.9300
C5 C4 1.399(2)
C10 H10 0.9300
C16 H16 0.9300
C16 C15 1.394(3)
C15 H15 0.9300
C3 H3 0.9300
C3 C4 1.367(3)
C4 H4 0.9300
